data_7022275
loop_
_publ_author_name
'Cubanski, John R.'
'Cameron, Scott A.'
'Crowley, James D.'
'Blackman, Allan G.'

_publ_section_title
;
 Low symmetry pyrazole-based tripodal tetraamine ligands: metal complexes
 and ligand decomposition reactions.
;
_journal_issue 6
_journal_name_full 'Dalton transactions (Cambridge, England : 2003)'
_journal_page_first 2174
_journal_page_last 2185
_journal_paper_doi 10.1039/c2dt32200e
_journal_volume 42
_journal_year 2013
_chemical_formula_sum 'C15 H20.25 Cl2 Co N8 O8.13'
_chemical_formula_weight 572.47
_chemical_name_systematic
;
?
;
_space_group_IT_number 2
_symmetry_cell_setting triclinic
_symmetry_space_group_name_Hall '-P 1'
_symmetry_space_group_name_H-M 'P -1'
_atom_sites_solution_hydrogens geom
_atom_sites_solution_primary direct
_atom_sites_solution_secondary difmap
_audit_creation_method SHELXL-97
_cell_angle_alpha 104.251(2)
_cell_angle_beta 92.739(2)
_cell_angle_gamma 99.693(2)
_cell_formula_units_Z 4
_cell_length_a 11.2257(8)
_cell_length_b 12.4727(8)
_cell_length_c 16.8042(11)
_cell_measurement_reflns_used 9909
_cell_measurement_temperature 89(2)
_cell_measurement_theta_max 25.13
_cell_measurement_theta_min 2.33
_cell_volume 2238.1(3)
_computing_cell_refinement 'Bruker SAINT'
_computing_data_collection 'Bruker APEX2'
_computing_data_reduction 'Bruker SAINT'
_computing_molecular_graphics 'Bruker SHELXTL'
_computing_publication_material 'Bruker SHELXTL'
_computing_structure_refinement 'SHELXL-97 (Sheldrick, 2008)'
_computing_structure_solution 'SHELXS-97 (Sheldrick, 2008)'
_diffrn_ambient_temperature 89(2)
_diffrn_measured_fraction_theta_full 0.957
_diffrn_measured_fraction_theta_max 0.950
_diffrn_measurement_device_type 'Bruker APEX-II CCD'
_diffrn_measurement_method '\f and \w scans'
_diffrn_radiation_monochromator graphite
_diffrn_radiation_source 'fine-focus sealed tube'
_diffrn_radiation_type MoK\a
_diffrn_radiation_wavelength 0.71073
_diffrn_reflns_av_R_equivalents 0.0427
_diffrn_reflns_av_sigmaI/netI 0.0808
_diffrn_reflns_limit_h_max 13
_diffrn_reflns_limit_h_min -14
_diffrn_reflns_limit_k_max 14
_diffrn_reflns_limit_k_min -15
_diffrn_reflns_limit_l_max 19
_diffrn_reflns_limit_l_min -21
_diffrn_reflns_number 16873
_diffrn_reflns_theta_full 25.00
_diffrn_reflns_theta_max 26.39
_diffrn_reflns_theta_min 2.28
_exptl_absorpt_coefficient_mu 1.067
_exptl_absorpt_correction_T_max 0.9486
_exptl_absorpt_correction_T_min 0.7264
_exptl_absorpt_correction_type multi-scan
_exptl_absorpt_process_details SADABS
_exptl_crystal_colour 'dark red'
_exptl_crystal_density_diffrn 1.699
_exptl_crystal_density_method 'not measured'
_exptl_crystal_description irregular
_exptl_crystal_F_000 1169
_exptl_crystal_size_max 0.32
_exptl_crystal_size_mid 0.16
_exptl_crystal_size_min 0.05
_refine_diff_density_max 0.621
_refine_diff_density_min -0.605
_refine_diff_density_rms 0.094
_refine_ls_extinction_method none
_refine_ls_goodness_of_fit_ref 0.958
_refine_ls_hydrogen_treatment constr
_refine_ls_matrix_type full
_refine_ls_number_parameters 619
_refine_ls_number_reflns 8703
_refine_ls_number_restraints 0
_refine_ls_restrained_S_all 0.958
_refine_ls_R_factor_all 0.0793
_refine_ls_R_factor_gt 0.0470
_refine_ls_shift/su_max 0.001
_refine_ls_shift/su_mean 0.000
_refine_ls_structure_factor_coef Fsqd
_refine_ls_weighting_details 'calc w=1/[\s^2^(Fo^2^)+(0.0521P)^2^+0.6051P] where P=(Fo^2^+2Fc^2^)/3'
_refine_ls_weighting_scheme calc
_refine_ls_wR_factor_gt 0.1012
_refine_ls_wR_factor_ref 0.1161
_reflns_number_gt 5895
_reflns_number_total 8703
_reflns_threshold_expression >2\s(I)
_cod_data_source_file c2dt32200e.txt
_cod_data_source_block CobmpzMeCN
_cod_depositor_comments
;
The following automatic conversions were performed:

'_symmetry_cell_setting' value 'Triclinic' changed to 'triclinic'
according to /home/saulius/struct/CIF-dictionaries/cif_core.dic
dictionary named 'cif_core.dic' version 2.4.2 from 2011-04-26.

Automatic conversion script
Id: cif_fix_values 1891 2012-01-12 08:04:46Z andrius 
;
_cod_original_cell_volume 2238.0(3)
_cod_original_sg_symbol_H-M 'P-1 '
_cod_database_code 7022275

loop_
_symmetry_equiv_pos_as_xyz
'x, y, z'
'-x, -y, -z'

loop_
_atom_site_label
_atom_site_type_symbol
_atom_site_fract_x
_atom_site_fract_y
_atom_site_fract_z
_atom_site_U_iso_or_equiv
_atom_site_adp_type
_atom_site_occupancy
_atom_site_symmetry_multiplicity
_atom_site_calc_flag
_atom_site_refinement_flags
Co1 Co 0.97597(4) 0.26310(4) 0.09001(3) 0.01772(13) Uani 1 1 d .
Co2 Co 0.74154(4) 0.92613(4) 0.55030(3) 0.01657(13) Uani 1 1 d .
Cl1 Cl 0.43539(9) 0.93766(8) 0.11156(6) 0.0304(3) Uani 1 1 d .
Cl2 Cl 0.50470(8) 0.51833(8) 0.20240(6) 0.0203(2) Uani 1 1 d .
Cl3 Cl 0.27444(8) 0.64444(7) 0.52836(6) 0.0207(2) Uani 1 1 d .
Cl4 Cl 0.92284(8) 0.68352(7) 0.21968(5) 0.0199(2) Uani 1 1 d .
O1 O 0.3519(3) 0.9490(3) 0.04881(19) 0.0657(12) Uani 1 1 d .
O4 O 0.5094(4) 0.8623(3) 0.0741(3) 0.0982(17) Uani 1 1 d .
O2 O 0.5082(2) 1.0455(2) 0.15018(16) 0.0336(7) Uani 1 1 d .
O3 O 0.3678(3) 0.8957(2) 0.17093(17) 0.0396(8) Uani 1 1 d .
O5 O 0.4613(2) 0.5388(2) 0.28312(15) 0.0285(7) Uani 1 1 d .
O7 O 0.6276(2) 0.5024(2) 0.20800(19) 0.0415(8) Uani 1 1 d .
O6 O 0.4301(3) 0.4191(2) 0.14896(16) 0.0364(8) Uani 1 1 d .
O8 O 0.4976(3) 0.6135(2) 0.16916(17) 0.0342(7) Uani 1 1 d .
O11 O 0.3072(3) 0.7111(2) 0.61208(16) 0.0356(7) Uani 1 1 d .
O10 O 0.3505(2) 0.5622(2) 0.50620(18) 0.0310(7) Uani 1 1 d .
O12 O 0.1496(2) 0.5880(2) 0.51919(17) 0.0333(7) Uani 1 1 d .
O9 O 0.2890(3) 0.7180(2) 0.47407(17) 0.0364(7) Uani 1 1 d .
O14 O 0.9266(3) 0.6419(2) 0.29228(15) 0.0306(7) Uani 1 1 d .
O15 O 0.8963(2) 0.5905(2) 0.14738(14) 0.0227(6) Uani 1 1 d .
O13 O 0.8301(2) 0.7521(2) 0.22375(15) 0.0224(6) Uani 1 1 d .
O16 O 1.0378(2) 0.7530(2) 0.21557(17) 0.0295(7) Uani 1 1 d .
N23 N 0.6576(3) 0.9333(2) 0.44450(18) 0.0191(7) Uani 1 1 d .
N27 N 0.9208(3) 0.9360(2) 0.57506(17) 0.0171(7) Uani 1 1 d .
N5 N 1.0467(3) 0.3669(2) 0.19885(18) 0.0182(7) Uani 1 1 d .
N3 N 0.8578(3) 0.3157(3) 0.02323(18) 0.0197(7) Uani 1 1 d .
N7 N 0.9939(3) 0.1078(2) 0.09740(18) 0.0185(7) Uani 1 1 d .
N4 N 0.9692(3) 0.3853(2) 0.25852(19) 0.0200(7) Uani 1 1 d .
N1 N 0.8094(3) 0.2585(3) 0.16434(19) 0.0238(8) Uani 1 1 d .
N2 N 0.7456(3) 0.3197(2) 0.04904(19) 0.0209(7) Uani 1 1 d .
N6 N 0.9138(3) 0.0352(3) 0.12635(18) 0.0208(7) Uani 1 1 d .
N8 N 1.1258(3) 0.2907(3) 0.02679(19) 0.0227(7) Uani 1 1 d .
N22 N 0.6429(3) 0.8416(3) 0.37902(18) 0.0197(7) Uani 1 1 d .
N24 N 0.6164(3) 0.7261(2) 0.58583(19) 0.0215(7) Uani 1 1 d .
N25 N 0.6534(3) 0.8383(2) 0.62060(18) 0.0198(7) Uani 1 1 d .
N28 N 0.7369(3) 1.0852(3) 0.61901(19) 0.0213(7) Uani 1 1 d .
N26 N 0.9889(3) 0.8556(2) 0.54918(18) 0.0178(7) Uani 1 1 d .
C1 C 0.7024(3) 0.2604(3) 0.1100(2) 0.0211(9) Uani 1 1 d .
H1A H 0.6609 0.1827 0.0822 0.025 Uiso 1 1 calc R
H1B H 0.6442 0.2997 0.1427 0.025 Uiso 1 1 calc R
C24 C 0.6096(3) 1.0109(3) 0.4175(2) 0.0216(9) Uani 1 1 d .
H24 H 0.6056 1.0838 0.4503 0.026 Uiso 1 1 calc R
N21 N 0.7219(2) 0.7467(2) 0.47036(17) 0.0147(6) Uani 1 1 d .
C30 C 0.9473(3) 0.7603(3) 0.4774(2) 0.0218(9) Uani 1 1 d .
H30A H 1.0087 0.7111 0.4702 0.026 Uiso 1 1 calc R
H30B H 0.9419 0.7891 0.4278 0.026 Uiso 1 1 calc R
C33 C 0.9901(3) 1.0132(3) 0.6374(2) 0.0198(8) Uani 1 1 d .
H33 H 0.9658 1.0790 0.6688 0.024 Uiso 1 1 calc R
C5 C 0.8404(3) 0.3671(3) 0.2315(3) 0.0256(9) Uani 1 1 d .
H5A H 0.8227 0.4305 0.2101 0.031 Uiso 1 1 calc R
H5B H 0.7913 0.3622 0.2783 0.031 Uiso 1 1 calc R
C4 C 0.8642(4) 0.3671(3) -0.0382(2) 0.0242(9) Uani 1 1 d .
H4 H 0.9334 0.3782 -0.0678 0.029 Uiso 1 1 calc R
C3 C 0.7563(4) 0.4016(3) -0.0526(2) 0.0285(10) Uani 1 1 d .
H3 H 0.7369 0.4391 -0.0929 0.034 Uiso 1 1 calc R
C2 C 0.6837(4) 0.3701(3) 0.0038(3) 0.0282(10) Uani 1 1 d .
H2 H 0.6028 0.3819 0.0099 0.034 Uiso 1 1 calc R
C9 C 0.7864(4) 0.1626(3) 0.2019(2) 0.0264(9) Uani 1 1 d .
H9A H 0.7058 0.1586 0.2237 0.032 Uiso 1 1 calc R
H9B H 0.8484 0.1742 0.2486 0.032 Uiso 1 1 calc R
C10 C 0.7903(3) 0.0517(3) 0.1384(2) 0.0275(10) Uani 1 1 d .
H10A H 0.7460 -0.0118 0.1573 0.033 Uiso 1 1 calc R
H10B H 0.7487 0.0516 0.0851 0.033 Uiso 1 1 calc R
C13 C 1.0967(3) 0.0656(3) 0.0934(2) 0.0220(9) Uani 1 1 d .
H13 H 1.1698 0.0988 0.0757 0.026 Uiso 1 1 calc R
C12 C 1.0809(4) -0.0333(3) 0.1189(2) 0.0266(9) Uani 1 1 d .
H12 H 1.1392 -0.0796 0.1217 0.032 Uiso 1 1 calc R
C11 C 0.9642(4) -0.0498(3) 0.1388(2) 0.0249(9) Uani 1 1 d .
H11 H 0.9254 -0.1110 0.1582 0.030 Uiso 1 1 calc R
C6 C 1.0299(4) 0.4332(3) 0.3323(2) 0.0248(9) Uani 1 1 d .
H6 H 0.9952 0.4543 0.3830 0.030 Uiso 1 1 calc R
C7 C 1.1523(3) 0.4466(3) 0.3219(2) 0.0251(9) Uani 1 1 d .
H7 H 1.2182 0.4784 0.3632 0.030 Uiso 1 1 calc R
C8 C 1.1584(3) 0.4037(3) 0.2383(2) 0.0211(9) Uani 1 1 d .
H8 H 1.2316 0.4007 0.2124 0.025 Uiso 1 1 calc R
C14 C 1.2117(3) 0.3107(3) -0.0049(2) 0.0228(9) Uani 1 1 d .
C15 C 1.3218(3) 0.3362(4) -0.0434(2) 0.0285(10) Uani 1 1 d .
H15A H 1.3828 0.3899 -0.0027 0.043 Uiso 1 1 calc R
H15B H 1.3043 0.3692 -0.0889 0.043 Uiso 1 1 calc R
H15C H 1.3530 0.2669 -0.0648 0.043 Uiso 1 1 calc R
C22 C 0.5886(3) 0.8616(3) 0.3126(2) 0.0239(9) Uani 1 1 d .
H22 H 0.5688 0.8103 0.2597 0.029 Uiso 1 1 calc R
C23 C 0.5668(3) 0.9696(3) 0.3349(2) 0.0242(9) Uani 1 1 d .
H23 H 0.5300 1.0079 0.3009 0.029 Uiso 1 1 calc R
C21 C 0.7023(3) 0.7470(3) 0.3835(2) 0.0209(9) Uani 1 1 d .
H21A H 0.7810 0.7549 0.3593 0.025 Uiso 1 1 calc R
H21B H 0.6506 0.6753 0.3521 0.025 Uiso 1 1 calc R
C29 C 0.8256(3) 0.6903(3) 0.4832(2) 0.0202(8) Uani 1 1 d .
H29A H 0.8149 0.6172 0.4414 0.024 Uiso 1 1 calc R
H29B H 0.8248 0.6749 0.5383 0.024 Uiso 1 1 calc R
C32 C 1.1009(3) 0.9841(3) 0.6496(2) 0.0227(9) Uani 1 1 d .
H32 H 1.1665 1.0255 0.6889 0.027 Uiso 1 1 calc R
C31 C 1.0972(3) 0.8829(3) 0.5932(2) 0.0221(9) Uani 1 1 d .
H31 H 1.1601 0.8400 0.5866 0.027 Uiso 1 1 calc R
C25 C 0.6107(3) 0.6894(3) 0.4963(2) 0.0221(9) Uani 1 1 d .
H25A H 0.5384 0.7090 0.4713 0.027 Uiso 1 1 calc R
H25B H 0.6049 0.6068 0.4782 0.027 Uiso 1 1 calc R
C28 C 0.6443(3) 0.8512(3) 0.7011(2) 0.0244(9) Uani 1 1 d .
H28 H 0.6651 0.9210 0.7417 0.029 Uiso 1 1 calc R
C27 C 0.6001(3) 0.7479(3) 0.7174(2) 0.0277(10) Uani 1 1 d .
H27 H 0.5843 0.7342 0.7694 0.033 Uiso 1 1 calc R
C26 C 0.5844(3) 0.6709(3) 0.6424(2) 0.0249(9) Uani 1 1 d .
H26 H 0.5557 0.5922 0.6324 0.030 Uiso 1 1 calc R
C34 C 0.7290(3) 1.1702(3) 0.6610(2) 0.0196(8) Uani 1 1 d .
C35 C 0.7178(4) 1.2784(3) 0.7138(2) 0.0254(9) Uani 1 1 d .
H35A H 0.6518 1.3066 0.6900 0.038 Uiso 1 1 calc R
H35B H 0.7941 1.3319 0.7184 0.038 Uiso 1 1 calc R
H35C H 0.6999 1.2698 0.7686 0.038 Uiso 1 1 calc R
O17 O 0.3755(12) 0.1661(11) 0.0483(8) 0.057(4) Uiso 0.25 1 d P
H17A H 0.3971 0.2110 0.0936 0.050 Uiso 0.25 1 d P
H17B H 0.4264 0.1786 0.0130 0.050 Uiso 0.25 1 d P

loop_
_atom_site_aniso_label
_atom_site_aniso_U_11
_atom_site_aniso_U_22
_atom_site_aniso_U_33
_atom_site_aniso_U_23
_atom_site_aniso_U_13
_atom_site_aniso_U_12
Co1 0.0167(3) 0.0191(3) 0.0182(3) 0.0064(2) 0.0026(2) 0.0031(2)
Co2 0.0170(3) 0.0144(3) 0.0181(3) 0.0042(2) 0.0008(2) 0.0028(2)
Cl1 0.0249(5) 0.0285(6) 0.0328(6) 0.0014(5) 0.0075(5) -0.0009(4)
Cl2 0.0169(5) 0.0225(5) 0.0218(5) 0.0065(4) 0.0023(4) 0.0034(4)
Cl3 0.0222(5) 0.0185(5) 0.0225(5) 0.0060(4) 0.0038(4) 0.0052(4)
Cl4 0.0235(5) 0.0182(5) 0.0173(5) 0.0031(4) 0.0007(4) 0.0047(4)
O1 0.050(2) 0.106(3) 0.0308(18) 0.025(2) -0.0148(17) -0.021(2)
O4 0.062(3) 0.035(2) 0.194(5) 0.009(3) 0.073(3) 0.0132(19)
O2 0.0331(17) 0.0312(16) 0.0303(16) 0.0065(13) 0.0028(13) -0.0087(13)
O3 0.0433(19) 0.0405(18) 0.0322(17) 0.0180(15) 0.0011(14) -0.0124(15)
O5 0.0390(17) 0.0290(16) 0.0209(14) 0.0086(12) 0.0091(13) 0.0105(13)
O7 0.0186(15) 0.0450(19) 0.060(2) 0.0040(17) 0.0045(15) 0.0164(14)
O6 0.0374(18) 0.0343(17) 0.0267(16) 0.0006(14) -0.0035(14) -0.0107(14)
O8 0.0419(18) 0.0324(17) 0.0381(17) 0.0234(14) 0.0128(14) 0.0102(14)
O11 0.0419(18) 0.0396(18) 0.0219(15) -0.0005(14) -0.0029(13) 0.0126(14)
O10 0.0201(15) 0.0230(15) 0.0504(18) 0.0069(14) 0.0047(13) 0.0094(12)
O12 0.0167(14) 0.0395(18) 0.0437(18) 0.0097(15) 0.0091(13) 0.0051(13)
O9 0.059(2) 0.0254(16) 0.0298(16) 0.0167(13) 0.0083(15) 0.0079(15)
O14 0.0487(18) 0.0320(16) 0.0160(14) 0.0081(12) 0.0015(13) 0.0184(14)
O15 0.0293(15) 0.0189(14) 0.0160(13) -0.0011(11) 0.0038(11) 0.0011(12)
O13 0.0240(14) 0.0210(14) 0.0239(14) 0.0062(12) 0.0046(12) 0.0081(12)
O16 0.0212(15) 0.0221(15) 0.0388(17) -0.0009(13) 0.0004(13) -0.0003(12)
N23 0.0168(16) 0.0207(17) 0.0189(16) 0.0031(14) 0.0026(13) 0.0040(13)
N27 0.0204(17) 0.0137(16) 0.0169(16) 0.0022(13) 0.0025(13) 0.0049(13)
N5 0.0152(16) 0.0184(17) 0.0219(17) 0.0060(14) 0.0035(14) 0.0044(13)
N3 0.0191(17) 0.0253(18) 0.0166(16) 0.0081(14) 0.0016(13) 0.0057(14)
N7 0.0183(17) 0.0154(16) 0.0217(17) 0.0059(14) 0.0018(13) 0.0010(13)
N4 0.0179(17) 0.0186(17) 0.0248(18) 0.0086(14) 0.0031(14) 0.0025(13)
N1 0.0175(17) 0.0266(19) 0.0291(19) 0.0143(15) 0.0010(14) -0.0011(14)
N2 0.0159(17) 0.0202(17) 0.0289(18) 0.0120(15) -0.0008(14) 0.0019(13)
N6 0.0163(17) 0.0233(18) 0.0217(17) 0.0058(14) 0.0051(14) 0.0000(14)
N8 0.0226(18) 0.0226(18) 0.0237(18) 0.0071(15) 0.0047(15) 0.0041(15)
N22 0.0194(17) 0.0220(18) 0.0170(16) 0.0038(14) -0.0010(13) 0.0049(14)
N24 0.0219(17) 0.0165(17) 0.0269(18) 0.0081(15) 0.0035(14) 0.0016(14)
N25 0.0215(17) 0.0166(17) 0.0228(18) 0.0064(14) 0.0059(14) 0.0041(14)
N28 0.0229(18) 0.0183(18) 0.0222(17) 0.0052(15) -0.0006(14) 0.0036(14)
N26 0.0192(17) 0.0153(16) 0.0185(16) 0.0027(13) 0.0023(13) 0.0041(13)
C1 0.0132(19) 0.025(2) 0.026(2) 0.0128(18) 0.0003(16) -0.0024(16)
C24 0.016(2) 0.026(2) 0.027(2) 0.0104(18) 0.0019(17) 0.0087(16)
N21 0.0114(15) 0.0149(16) 0.0183(16) 0.0044(13) 0.0030(13) 0.0034(12)
C30 0.021(2) 0.022(2) 0.019(2) 0.0008(17) 0.0022(16) 0.0010(17)
C33 0.022(2) 0.0149(19) 0.021(2) 0.0029(16) 0.0041(17) 0.0022(16)
C5 0.015(2) 0.020(2) 0.040(2) 0.0044(19) 0.0063(18) 0.0043(16)
C4 0.037(2) 0.022(2) 0.0130(19) 0.0029(17) 0.0074(18) 0.0043(18)
C3 0.036(2) 0.026(2) 0.025(2) 0.0081(19) -0.0050(19) 0.0066(19)
C2 0.026(2) 0.022(2) 0.036(2) 0.0082(19) -0.0076(19) 0.0046(18)
C9 0.021(2) 0.031(2) 0.031(2) 0.0150(19) 0.0058(18) 0.0023(18)
C10 0.022(2) 0.026(2) 0.030(2) 0.0031(19) 0.0007(18) -0.0023(18)
C13 0.018(2) 0.022(2) 0.023(2) 0.0011(17) 0.0013(16) 0.0029(16)
C12 0.033(2) 0.019(2) 0.028(2) 0.0035(18) -0.0022(19) 0.0095(18)
C11 0.034(2) 0.016(2) 0.023(2) 0.0044(17) -0.0009(18) 0.0039(18)
C6 0.032(2) 0.022(2) 0.024(2) 0.0094(18) 0.0041(19) 0.0095(18)
C7 0.025(2) 0.023(2) 0.024(2) 0.0035(18) -0.0038(18) 0.0039(18)
C8 0.016(2) 0.021(2) 0.025(2) 0.0052(17) -0.0020(17) 0.0010(16)
C14 0.022(2) 0.023(2) 0.021(2) 0.0015(17) -0.0030(18) 0.0037(17)
C15 0.020(2) 0.041(3) 0.022(2) 0.0047(19) 0.0061(17) 0.0027(19)
C22 0.019(2) 0.034(2) 0.017(2) 0.0082(18) -0.0031(16) 0.0010(18)
C23 0.017(2) 0.034(2) 0.026(2) 0.0146(19) 0.0002(17) 0.0062(17)
C21 0.023(2) 0.022(2) 0.0170(19) 0.0035(17) -0.0027(16) 0.0039(17)
C29 0.021(2) 0.016(2) 0.021(2) 0.0013(16) -0.0025(16) 0.0028(16)
C32 0.018(2) 0.023(2) 0.024(2) 0.0033(17) -0.0011(17) 0.0006(16)
C31 0.0149(19) 0.026(2) 0.028(2) 0.0108(18) 0.0014(17) 0.0043(16)
C25 0.022(2) 0.017(2) 0.027(2) 0.0054(17) 0.0032(17) 0.0020(16)
C28 0.023(2) 0.031(2) 0.021(2) 0.0074(18) 0.0040(17) 0.0100(18)
C27 0.025(2) 0.039(3) 0.026(2) 0.019(2) 0.0098(18) 0.0073(19)
C26 0.018(2) 0.027(2) 0.034(2) 0.015(2) 0.0044(18) 0.0047(17)
C34 0.015(2) 0.022(2) 0.022(2) 0.0088(18) -0.0006(16) 0.0010(16)
C35 0.034(2) 0.018(2) 0.024(2) 0.0028(17) 0.0014(18) 0.0088(18)

loop_
_atom_type_symbol
_atom_type_description
_atom_type_scat_dispersion_real
_atom_type_scat_dispersion_imag
_atom_type_scat_source
C C 0.0033 0.0016 'International Tables Vol C Tables 4.2.6.8 and 6.1.1.4'
H H 0.0000 0.0000 'International Tables Vol C Tables 4.2.6.8 and 6.1.1.4'
N N 0.0061 0.0033 'International Tables Vol C Tables 4.2.6.8 and 6.1.1.4'
O O 0.0106 0.0060 'International Tables Vol C Tables 4.2.6.8 and 6.1.1.4'
Cl Cl 0.1484 0.1585 'International Tables Vol C Tables 4.2.6.8 and 6.1.1.4'
Co Co 0.3494 0.9721 'International Tables Vol C Tables 4.2.6.8 and 6.1.1.4'

loop_
_geom_angle_atom_site_label_1
_geom_angle_atom_site_label_2
_geom_angle_atom_site_label_3
_geom_angle
N3 Co1 N5 117.44(12)
N3 Co1 N7 131.72(12)
N5 Co1 N7 105.78(12)
N3 Co1 N8 98.90(12)
N5 Co1 N8 96.96(12)
N7 Co1 N8 96.09(12)
N3 Co1 N1 77.43(12)
N5 Co1 N1 78.91(11)
N7 Co1 N1 91.49(12)
N8 Co1 N1 172.14(12)
N25 Co2 N23 119.50(12)
N25 Co2 N27 108.37(12)
N23 Co2 N27 126.61(12)
N25 Co2 N28 99.10(12)
N23 Co2 N28 98.71(12)
N27 Co2 N28 95.56(12)
N25 Co2 N21 78.47(11)
N23 Co2 N21 77.13(11)
N27 Co2 N21 91.41(11)
N28 Co2 N21 173.03(11)
O4 Cl1 O1 108.1(3)
O4 Cl1 O3 111.1(2)
O1 Cl1 O3 108.44(19)
O4 Cl1 O2 110.1(2)
O1 Cl1 O2 109.2(2)
O3 Cl1 O2 109.86(16)
O7 Cl2 O6 109.50(18)
O7 Cl2 O5 109.82(18)
O6 Cl2 O5 109.39(16)
O7 Cl2 O8 109.68(18)
O6 Cl2 O8 109.24(17)
O5 Cl2 O8 109.19(16)
O10 Cl3 O11 110.92(17)
O10 Cl3 O9 108.95(18)
O11 Cl3 O9 108.72(17)
O10 Cl3 O12 109.21(16)
O11 Cl3 O12 109.84(17)
O9 Cl3 O12 109.18(18)
O15 Cl4 O14 109.69(15)
O15 Cl4 O16 109.61(16)
O14 Cl4 O16 110.18(17)
O15 Cl4 O13 109.96(15)
O14 Cl4 O13 109.31(16)
O16 Cl4 O13 108.07(15)
C24 N23 N22 105.7(3)
C24 N23 Co2 136.0(2)
N22 N23 Co2 118.4(2)
C33 N27 N26 105.2(3)
C33 N27 Co2 124.5(2)
N26 N27 Co2 128.3(2)
C8 N5 N4 105.4(3)
C8 N5 Co1 135.5(3)
N4 N5 Co1 116.5(2)
C4 N3 N2 105.6(3)
C4 N3 Co1 135.4(3)
N2 N3 Co1 118.1(2)
C13 N7 N6 105.2(3)
C13 N7 Co1 126.6(2)
N6 N7 Co1 126.6(2)
C6 N4 N5 111.0(3)
C6 N4 C5 131.1(3)
N5 N4 C5 117.1(3)
C9 N1 C1 111.0(3)
C9 N1 C5 109.5(3)
C1 N1 C5 110.0(3)
C9 N1 Co1 114.6(2)
C1 N1 Co1 108.3(2)
C5 N1 Co1 103.1(2)
C2 N2 N3 110.3(3)
C2 N2 C1 128.8(3)
N3 N2 C1 120.4(3)
C11 N6 N7 110.9(3)
C11 N6 C10 127.3(3)
N7 N6 C10 121.8(3)
C14 N8 Co1 176.4(3)
C22 N22 N23 110.7(3)
C22 N22 C21 128.6(3)
N23 N22 C21 119.8(3)
C26 N24 N25 111.4(3)
C26 N24 C25 132.0(3)
N25 N24 C25 116.5(3)
C28 N25 N24 105.1(3)
C28 N25 Co2 136.3(3)
N24 N25 Co2 116.0(2)
C34 N28 Co2 174.9(3)
C31 N26 N27 110.7(3)
C31 N26 C30 127.4(3)
N27 N26 C30 121.6(3)
N2 C1 N1 107.6(3)
N2 C1 H1A 110.2
N1 C1 H1A 110.2
N2 C1 H1B 110.2
N1 C1 H1B 110.2
H1A C1 H1B 108.5
N23 C24 C23 110.4(3)
N23 C24 H24 124.8
C23 C24 H24 124.8
C21 N21 C25 109.8(3)
C21 N21 C29 110.7(3)
C25 N21 C29 110.3(3)
C21 N21 Co2 109.0(2)
C25 N21 Co2 102.4(2)
C29 N21 Co2 114.4(2)
N26 C30 C29 114.2(3)
N26 C30 H30A 108.7
C29 C30 H30A 108.7
N26 C30 H30B 108.7
C29 C30 H30B 108.7
H30A C30 H30B 107.6
N27 C33 C32 110.8(3)
N27 C33 H33 124.6
C32 C33 H33 124.6
N4 C5 N1 108.0(3)
N4 C5 H5A 110.1
N1 C5 H5A 110.1
N4 C5 H5B 110.1
N1 C5 H5B 110.1
H5A C5 H5B 108.4
N3 C4 C3 110.6(4)
N3 C4 H4 124.7
C3 C4 H4 124.7
C2 C3 C4 105.0(4)
C2 C3 H3 127.5
C4 C3 H3 127.5
N2 C2 C3 108.5(4)
N2 C2 H2 125.8
C3 C2 H2 125.8
N1 C9 C10 110.8(3)
N1 C9 H9A 109.5
C10 C9 H9A 109.5
N1 C9 H9B 109.5
C10 C9 H9B 109.5
H9A C9 H9B 108.1
N6 C10 C9 112.0(3)
N6 C10 H10A 109.2
C9 C10 H10A 109.2
N6 C10 H10B 109.2
C9 C10 H10B 109.2
H10A C10 H10B 107.9
N7 C13 C12 110.4(3)
N7 C13 H13 124.8
C12 C13 H13 124.8
C11 C12 C13 105.5(4)
C11 C12 H12 127.3
C13 C12 H12 127.3
N6 C11 C12 108.1(3)
N6 C11 H11 126.0
C12 C11 H11 126.0
N4 C6 C7 107.7(3)
N4 C6 H6 126.1
C7 C6 H6 126.1
C6 C7 C8 105.1(3)
C6 C7 H7 127.4
C8 C7 H7 127.4
N5 C8 C7 110.6(3)
N5 C8 H8 124.7
C7 C8 H8 124.7
N8 C14 C15 178.9(4)
C14 C15 H15A 109.5
C14 C15 H15B 109.5
H15A C15 H15B 109.5
C14 C15 H15C 109.5
H15A C15 H15C 109.5
H15B C15 H15C 109.5
N22 C22 C23 107.7(3)
N22 C22 H22 126.2
C23 C22 H22 126.2
C22 C23 C24 105.5(3)
C22 C23 H23 127.3
C24 C23 H23 127.3
N22 C21 N21 108.5(3)
N22 C21 H21A 110.0
N21 C21 H21A 110.0
N22 C21 H21B 110.0
N21 C21 H21B 110.0
H21A C21 H21B 108.4
N21 C29 C30 112.8(3)
N21 C29 H29A 109.0
C30 C29 H29A 109.0
N21 C29 H29B 109.0
C30 C29 H29B 109.0
H29A C29 H29B 107.8
C33 C32 C31 105.7(3)
C33 C32 H32 127.1
C31 C32 H32 127.1
N26 C31 C32 107.5(3)
N26 C31 H31 126.2
C32 C31 H31 126.2
N24 C25 N21 107.9(3)
N24 C25 H25A 110.1
N21 C25 H25A 110.1
N24 C25 H25B 110.1
N21 C25 H25B 110.1
H25A C25 H25B 108.4
N25 C28 C27 110.7(4)
N25 C28 H28 124.7
C27 C28 H28 124.7
C26 C27 C28 105.1(4)
C26 C27 H27 127.4
C28 C27 H27 127.4
N24 C26 C27 107.7(3)
N24 C26 H26 126.1
C27 C26 H26 126.1
N28 C34 C35 179.4(4)
C34 C35 H35A 109.5
C34 C35 H35B 109.5
H35A C35 H35B 109.5
C34 C35 H35C 109.5
H35A C35 H35C 109.5
H35B C35 H35C 109.5
H17A O17 H17B 110.3

loop_
_geom_bond_atom_site_label_1
_geom_bond_atom_site_label_2
_geom_bond_distance
Co1 N3 1.990(3)
Co1 N5 2.000(3)
Co1 N7 2.014(3)
Co1 N8 2.057(3)
Co1 N1 2.299(3)
Co2 N25 1.990(3)
Co2 N23 2.001(3)
Co2 N27 2.012(3)
Co2 N28 2.045(3)
Co2 N21 2.277(3)
Cl1 O4 1.411(4)
Cl1 O1 1.426(3)
Cl1 O3 1.428(3)
Cl1 O2 1.431(3)
Cl2 O7 1.428(3)
Cl2 O6 1.439(3)
Cl2 O5 1.441(3)
Cl2 O8 1.443(3)
Cl3 O10 1.435(3)
Cl3 O11 1.441(3)
Cl3 O9 1.441(3)
Cl3 O12 1.441(3)
Cl4 O15 1.437(2)
Cl4 O14 1.440(3)
Cl4 O16 1.444(3)
Cl4 O13 1.448(3)
N23 C24 1.342(4)
N23 N22 1.358(4)
N27 C33 1.342(4)
N27 N26 1.363(4)
N5 C8 1.342(4)
N5 N4 1.361(4)
N3 C4 1.342(4)
N3 N2 1.357(4)
N7 C13 1.345(4)
N7 N6 1.360(4)
N4 C6 1.333(5)
N4 C5 1.458(4)
N1 C9 1.476(5)
N1 C1 1.481(5)
N1 C5 1.510(5)
N2 C2 1.337(5)
N2 C1 1.459(4)
N6 C11 1.337(5)
N6 C10 1.452(5)
N8 C14 1.143(5)
N22 C22 1.343(4)
N22 C21 1.465(4)
N24 C26 1.334(5)
N24 N25 1.361(4)
N24 C25 1.455(5)
N25 C28 1.333(5)
N28 C34 1.140(4)
N26 C31 1.339(4)
N26 C30 1.462(4)
C1 H1A 0.9900
C1 H1B 0.9900
C24 C23 1.387(5)
C24 H24 0.9500
N21 C21 1.466(4)
N21 C25 1.471(4)
N21 C29 1.491(4)
C30 C29 1.514(5)
C30 H30A 0.9900
C30 H30B 0.9900
C33 C32 1.373(5)
C33 H33 0.9500
C5 H5A 0.9900
C5 H5B 0.9900
C4 C3 1.382(5)
C4 H4 0.9500
C3 C2 1.366(5)
C3 H3 0.9500
C2 H2 0.9500
C9 C10 1.534(5)
C9 H9A 0.9900
C9 H9B 0.9900
C10 H10A 0.9900
C10 H10B 0.9900
C13 C12 1.389(5)
C13 H13 0.9500
C12 C11 1.363(5)
C12 H12 0.9500
C11 H11 0.9500
C6 C7 1.381(5)
C6 H6 0.9500
C7 C8 1.385(5)
C7 H7 0.9500
C8 H8 0.9500
C14 C15 1.448(5)
C15 H15A 0.9800
C15 H15B 0.9800
C15 H15C 0.9800
C22 C23 1.373(5)
C22 H22 0.9500
C23 H23 0.9500
C21 H21A 0.9900
C21 H21B 0.9900
C29 H29A 0.9900
C29 H29B 0.9900
C32 C31 1.372(5)
C32 H32 0.9500
C31 H31 0.9500
C25 H25A 0.9900
C25 H25B 0.9900
C28 C27 1.397(5)
C28 H28 0.9500
C27 C26 1.366(5)
C27 H27 0.9500
C26 H26 0.9500
C34 C35 1.450(5)
C35 H35A 0.9800
C35 H35B 0.9800
C35 H35C 0.9800
O17 H17A 0.8246
O17 H17B 0.8655
